data_4317158
loop_
_publ_author_name
'Arief C. Wibowo'
'Shae A. Vaughn'
'Mark D. Smith'
'Hans-Conrad zur Loye'

_publ_contact_author_address
;
Department of Chemistry and Biochemistry
University of South Carolina
Columbia, South Carolina 29208
USA
;
_publ_contact_author_email zurloye@mail.chem.sc.edu
_publ_contact_author_fax '803 777 8508'
_publ_contact_author_name 'Professor Hans-Conrad zur Loye'
_publ_contact_author_phone '803 777 6916'
_publ_section_title
;
 Novel Bismuth and Lead Coordination Polymers Synthesized with
 Pyridine-2,5-Dicarboxylates: Two Single Component "White" Light Emitting
 Phosphors
;
_journal_name_full 'Inorganic Chemistry'
_journal_page_first 11001
_journal_page_last 11008
_journal_paper_doi 10.1021/ic1014708
_journal_volume 49
_journal_year 2010
_chemical_formula_moiety 'C7 H5 N O5 Pb'
_chemical_formula_sum 'C7 H5 N O5 Pb'
_chemical_formula_weight 390.31
_chemical_name_systematic
; 
 ? 
;
_space_group_IT_number 14
_symmetry_cell_setting monoclinic
_symmetry_space_group_name_Hall '-P 2ybc'
_symmetry_space_group_name_H-M 'P 1 21/c 1'
_atom_sites_solution_hydrogens geom
_atom_sites_solution_primary direct
_atom_sites_solution_secondary difmap
_audit_creation_method SHELXL-97
_cell_angle_alpha 90.00
_cell_angle_beta 90.697(2)
_cell_angle_gamma 90.00
_cell_formula_units_Z 4
_cell_length_a 10.8343(14)
_cell_length_b 11.2099(15)
_cell_length_c 6.6573(9)
_cell_measurement_reflns_used 2722
_cell_measurement_temperature 295(2)
_cell_measurement_theta_max 26.626
_cell_measurement_theta_min 2.614
_cell_volume 808.48(19)
_computing_cell_refinement 'SAINT-Plus Version 6.45 (Bruker, 2001)'
_computing_data_collection 'SMART Version 5.625 (Bruker, 2001)'
_computing_data_reduction 'SAINT-Plus Version 6.45 (Bruker, 2001)'
_computing_molecular_graphics various
_computing_publication_material 'SHELXTL Version 6.14 (Bruker, 2000)'
_computing_structure_refinement 'SHELXL-97 (Sheldrick, 1997)'
_computing_structure_solution 'SHELXS-97 (Sheldrick, 1990)'
_diffrn_ambient_temperature 295(2)
_diffrn_measured_fraction_theta_full 1.000
_diffrn_measured_fraction_theta_max 1.000
_diffrn_measurement_device_type 'Bruker SMART APEX CCD diffractometer'
_diffrn_measurement_method 'omega scans'
_diffrn_radiation_monochromator graphite
_diffrn_radiation_source 'fine-focus sealed tube'
_diffrn_radiation_type MoK\a
_diffrn_radiation_wavelength 0.71073
_diffrn_reflns_av_R_equivalents 0.0571
_diffrn_reflns_av_sigmaI/netI 0.0363
_diffrn_reflns_limit_h_max 13
_diffrn_reflns_limit_h_min -13
_diffrn_reflns_limit_k_max 14
_diffrn_reflns_limit_k_min -14
_diffrn_reflns_limit_l_max 8
_diffrn_reflns_limit_l_min -8
_diffrn_reflns_number 10425
_diffrn_reflns_theta_full 26.37
_diffrn_reflns_theta_max 26.37
_diffrn_reflns_theta_min 1.88
_exptl_absorpt_coefficient_mu 20.862
_exptl_absorpt_correction_T_max 1.0000
_exptl_absorpt_correction_T_min 0.5426
_exptl_absorpt_correction_type multi-scan
_exptl_absorpt_process_details 'SADABS Version 2.05 (Bruker, 2001)'
_exptl_crystal_colour colorless
_exptl_crystal_density_diffrn 3.207
_exptl_crystal_density_method 'not measured'
_exptl_crystal_description plate
_exptl_crystal_F_000 704
_exptl_crystal_size_max 0.08
_exptl_crystal_size_mid 0.05
_exptl_crystal_size_min 0.02
_refine_diff_density_max 1.300
_refine_diff_density_min -0.719
_refine_diff_density_rms 0.192
_refine_ls_extinction_method none
_refine_ls_goodness_of_fit_ref 1.028
_refine_ls_hydrogen_treatment mixed
_refine_ls_matrix_type full
_refine_ls_number_parameters 133
_refine_ls_number_reflns 1656
_refine_ls_number_restraints 3
_refine_ls_restrained_S_all 1.028
_refine_ls_R_factor_all 0.0396
_refine_ls_R_factor_gt 0.0288
_refine_ls_shift/su_max 0.001
_refine_ls_shift/su_mean 0.000
_refine_ls_structure_factor_coef Fsqd
_refine_ls_weighting_details 'calc w=1/[\s^2^(Fo^2^)+(0.0269P)^2^+1.1906P] where P=(Fo^2^+2Fc^2^)/3'
_refine_ls_weighting_scheme calc
_refine_ls_wR_factor_gt 0.0559
_refine_ls_wR_factor_ref 0.0593
_reflns_number_gt 1396
_reflns_number_total 1656
_reflns_threshold_expression >2sigma(I)
_cod_data_source_file ic1014708_si_001_1.cif
_cod_data_source_block 2
_cod_depositor_comments
;
The following automatic conversions were performed:

'_symmetry_cell_setting' value 'Monoclinic' changed to 'monoclinic'
according to the built-in table from CIF Core dictionary named
'cif_core.dic' version 2.4.1 from 2010-06-29.

Automatic conversion script
Id: cif_fix_values 1646 2011-03-28 12:23:43Z adriana 
;
_cod_original_sg_symbol_H-M 'P 21/c'
_cod_database_code 4317158

loop_
_symmetry_equiv_pos_as_xyz
'x, y, z'
'-x, y+1/2, -z+1/2'
'-x, -y, -z'
'x, -y-1/2, z-1/2'

loop_
_atom_site_label
_atom_site_type_symbol
_atom_site_fract_x
_atom_site_fract_y
_atom_site_fract_z
_atom_site_U_iso_or_equiv
_atom_site_adp_type
_atom_site_occupancy
_atom_site_symmetry_multiplicity
_atom_site_calc_flag
_atom_site_refinement_flags
_atom_site_disorder_assembly
_atom_site_disorder_group
Pb1 Pb 0.18395(3) 0.63235(2) 0.79139(4) 0.02439(10) Uani 1 1 d . . .
C1 C 0.1914(6) 0.3369(6) 0.8555(10) 0.0202(15) Uani 1 1 d . . .
C2 C 0.2318(7) 0.2204(6) 0.8700(11) 0.0252(16) Uani 1 1 d . . .
H2 H 0.1751 0.1584 0.8793 0.030 Uiso 1 1 calc R . .
C3 C 0.3573(7) 0.1961(6) 0.8708(10) 0.0256(16) Uani 1 1 d . . .
H3 H 0.3854 0.1178 0.8781 0.031 Uiso 1 1 calc R . .
C4 C 0.4403(7) 0.2897(6) 0.8605(10) 0.0215(15) Uani 1 1 d . . .
C5 C 0.3923(7) 0.4040(6) 0.8484(10) 0.0231(15) Uani 1 1 d . . .
H5 H 0.4469 0.4680 0.8447 0.028 Uiso 1 1 calc R . .
C6 C 0.0550(7) 0.3667(7) 0.8431(10) 0.0268(16) Uani 1 1 d . . .
C7 C 0.5759(7) 0.2669(7) 0.8526(11) 0.0283(17) Uani 1 1 d . . .
N1 N 0.2720(6) 0.4266(5) 0.8419(8) 0.0213(13) Uani 1 1 d . . .
O1 O 0.0262(5) 0.4679(4) 0.7738(8) 0.0301(12) Uani 1 1 d . . .
O2 O -0.0184(5) 0.2883(5) 0.8962(8) 0.0333(13) Uani 1 1 d . . .
O3 O 0.6071(5) 0.1593(5) 0.8388(10) 0.0420(15) Uani 1 1 d . . .
O4 O 0.6491(5) 0.3539(5) 0.8623(9) 0.0356(13) Uani 1 1 d . . .
O5 O 0.1869(5) 0.5707(5) 0.4392(8) 0.0323(12) Uani 1 1 d D . .
H5A H 0.243(5) 0.593(8) 0.362(9) 0.048 Uiso 1 1 d D . .
H5B H 0.116(3) 0.557(8) 0.389(11) 0.048 Uiso 1 1 d D . .

loop_
_atom_site_aniso_label
_atom_site_aniso_U_11
_atom_site_aniso_U_22
_atom_site_aniso_U_33
_atom_site_aniso_U_23
_atom_site_aniso_U_13
_atom_site_aniso_U_12
Pb1 0.02237(16) 0.01953(14) 0.03123(16) 0.00001(13) -0.00092(10) -0.00022(13)
C1 0.016(4) 0.025(4) 0.020(3) -0.002(3) 0.001(3) -0.002(3)
C2 0.022(4) 0.025(4) 0.029(4) 0.004(3) 0.001(3) -0.004(3)
C3 0.029(4) 0.024(4) 0.023(4) -0.001(3) -0.003(3) 0.006(3)
C4 0.022(4) 0.027(4) 0.015(3) 0.001(3) -0.002(3) 0.002(3)
C5 0.021(4) 0.021(3) 0.028(4) -0.001(3) -0.001(3) 0.002(3)
C6 0.027(4) 0.033(4) 0.021(3) -0.007(3) -0.003(3) -0.001(4)
C7 0.031(5) 0.033(4) 0.020(4) 0.005(3) -0.001(3) 0.005(3)
N1 0.024(3) 0.018(3) 0.021(3) 0.001(2) 0.000(3) -0.002(2)
O1 0.021(3) 0.022(3) 0.046(3) 0.002(2) -0.006(2) 0.000(2)
O2 0.021(3) 0.036(3) 0.043(3) 0.001(3) 0.002(3) -0.007(2)
O3 0.023(3) 0.041(3) 0.063(4) -0.001(3) 0.002(3) 0.011(3)
O4 0.025(3) 0.039(3) 0.043(3) 0.003(3) -0.003(2) -0.004(2)
O5 0.022(3) 0.042(3) 0.033(3) -0.001(2) -0.001(2) -0.006(3)

loop_
_atom_type_symbol
_atom_type_description
_atom_type_scat_dispersion_real
_atom_type_scat_dispersion_imag
_atom_type_scat_source
C C 0.0033 0.0016 'International Tables Vol C Tables 4.2.6.8 and 6.1.1.4'
H H 0.0000 0.0000 'International Tables Vol C Tables 4.2.6.8 and 6.1.1.4'
N N 0.0061 0.0033 'International Tables Vol C Tables 4.2.6.8 and 6.1.1.4'
O O 0.0106 0.0060 'International Tables Vol C Tables 4.2.6.8 and 6.1.1.4'
Pb Pb -3.3944 10.1111 'International Tables Vol C Tables 4.2.6.8 and 6.1.1.4'

loop_
_geom_angle_atom_site_label_1
_geom_angle_atom_site_label_2
_geom_angle_atom_site_label_3
_geom_angle
_geom_angle_site_symmetry_1
_geom_angle_site_symmetry_3
_geom_angle_publ_flag
O5 Pb1 O3 70.92(19) . 2_656 ?
O5 Pb1 O1 76.41(18) . . ?
O3 Pb1 O1 134.70(18) 2_656 . ?
O5 Pb1 N1 81.93(19) . . ?
O3 Pb1 N1 79.04(19) 2_656 . ?
O1 Pb1 N1 65.86(18) . . ?
O5 Pb1 O2 76.35(17) . 2_556 ?
O3 Pb1 O2 110.85(18) 2_656 2_556 ?
O1 Pb1 O2 90.34(16) . 2_556 ?
N1 Pb1 O2 151.05(18) . 2_556 ?
O5 Pb1 O2 142.12(17) . 3_567 ?
O3 Pb1 O2 142.80(17) 2_656 3_567 ?
O1 Pb1 O2 80.35(16) . 3_567 ?
N1 Pb1 O2 114.93(17) . 3_567 ?
O2 Pb1 O2 74.29(12) 2_556 3_567 ?
O5 Pb1 O4 139.25(18) . 3_667 ?
O3 Pb1 O4 72.93(19) 2_656 3_667 ?
O1 Pb1 O4 119.33(16) . 3_667 ?
N1 Pb1 O4 73.28(17) . 3_667 ?
O2 Pb1 O4 135.22(15) 2_556 3_667 ?
O2 Pb1 O4 78.47(16) 3_567 3_667 ?
N1 C1 C2 120.6(6) . . ?
N1 C1 C6 117.9(6) . . ?
C2 C1 C6 121.4(6) . . ?
C1 C2 C3 119.7(7) . . ?
C1 C2 H2 120.1 . . ?
C3 C2 H2 120.1 . . ?
C4 C3 C2 119.3(7) . . ?
C4 C3 H3 120.4 . . ?
C2 C3 H3 120.4 . . ?
C3 C4 C5 117.4(7) . . ?
C3 C4 C7 120.8(6) . . ?
C5 C4 C7 121.7(6) . . ?
N1 C5 C4 123.1(7) . . ?
N1 C5 H5 118.5 . . ?
C4 C5 H5 118.5 . . ?
O2 C6 O1 125.8(7) . . ?
O2 C6 C1 117.2(7) . . ?
O1 C6 C1 117.0(7) . . ?
O3 C7 O4 125.4(7) . . ?
O3 C7 C4 115.6(7) . . ?
O4 C7 C4 119.0(7) . . ?
C5 N1 C1 119.8(6) . . ?
C5 N1 Pb1 123.3(5) . . ?
C1 N1 Pb1 116.8(5) . . ?
C6 O1 Pb1 118.5(5) . . ?
C7 O3 Pb1 113.2(5) . 2_646 ?
Pb1 O5 H5A 121(5) . . ?
Pb1 O5 H5B 114(5) . . ?
H5A O5 H5B 118(5) . . ?

loop_
_geom_bond_atom_site_label_1
_geom_bond_atom_site_label_2
_geom_bond_distance
_geom_bond_site_symmetry_2
_geom_bond_publ_flag
Pb1 O5 2.445(5) . ?
Pb1 O3 2.453(6) 2_656 ?
Pb1 O1 2.516(5) . ?
Pb1 N1 2.517(6) . ?
Pb1 O2 2.789(5) 2_556 ?
Pb1 O2 2.902(5) 3_567 ?
Pb1 O4 2.917(5) 3_667 ?
C1 N1 1.336(9) . ?
C1 C2 1.381(10) . ?
C1 C6 1.517(10) . ?
C2 C3 1.387(10) . ?
C2 H2 0.9300 . ?
C3 C4 1.384(10) . ?
C3 H3 0.9300 . ?
C4 C5 1.385(9) . ?
C4 C7 1.493(10) . ?
C5 N1 1.328(9) . ?
C5 H5 0.9300 . ?
C6 O2 1.239(9) . ?
C6 O1 1.262(8) . ?
C7 O3 1.256(9) . ?
C7 O4 1.258(9) . ?
O3 Pb1 2.453(6) 2_646 ?
O5 H5A 0.842(15) . ?
O5 H5B 0.846(15) . ?

loop_
_geom_hbond_atom_site_label_D
_geom_hbond_atom_site_label_H
_geom_hbond_atom_site_label_A
_geom_hbond_distance_DH
_geom_hbond_distance_HA
_geom_hbond_distance_DA
_geom_hbond_angle_DHA
_geom_hbond_site_symmetry_A
O5 H5A O4 0.842(15) 2.00(2) 2.826(8) 169(7) 3_666
O5 H5B O1 0.846(15) 1.90(2) 2.729(8) 168(7) 3_566

loop_
_geom_torsion_atom_site_label_1
_geom_torsion_atom_site_label_2
_geom_torsion_atom_site_label_3
_geom_torsion_atom_site_label_4
_geom_torsion
_geom_torsion_site_symmetry_1
_geom_torsion_site_symmetry_2
_geom_torsion_site_symmetry_3
_geom_torsion_site_symmetry_4
_geom_torsion_publ_flag
N1 C1 C2 C3 0.1(11) . . . . ?
C6 C1 C2 C3 176.7(6) . . . . ?
C1 C2 C3 C4 1.2(11) . . . . ?
C2 C3 C4 C5 -0.5(10) . . . . ?
C2 C3 C4 C7 -177.5(6) . . . . ?
C3 C4 C5 N1 -1.5(10) . . . . ?
C7 C4 C5 N1 175.5(6) . . . . ?
N1 C1 C6 O2 -165.7(6) . . . . ?
C2 C1 C6 O2 17.6(10) . . . . ?
N1 C1 C6 O1 16.5(9) . . . . ?
C2 C1 C6 O1 -160.3(7) . . . . ?
C3 C4 C7 O3 5.8(10) . . . . ?
C5 C4 C7 O3 -171.1(7) . . . . ?
C3 C4 C7 O4 -173.4(7) . . . . ?
C5 C4 C7 O4 9.7(10) . . . . ?
C4 C5 N1 C1 2.8(10) . . . . ?
C4 C5 N1 Pb1 -174.8(5) . . . . ?
C2 C1 N1 C5 -2.0(10) . . . . ?
C6 C1 N1 C5 -178.8(6) . . . . ?
C2 C1 N1 Pb1 175.7(5) . . . . ?
C6 C1 N1 Pb1 -1.0(8) . . . . ?
O5 Pb1 N1 C5 92.1(5) . . . . ?
O3 Pb1 N1 C5 20.1(5) 2_656 . . . ?
O1 Pb1 N1 C5 170.8(6) . . . . ?
O2 Pb1 N1 C5 133.6(5) 2_556 . . . ?
O2 Pb1 N1 C5 -123.5(5) 3_567 . . . ?
O4 Pb1 N1 C5 -55.2(5) 3_667 . . . ?
O5 Pb1 N1 C1 -85.6(5) . . . . ?
O3 Pb1 N1 C1 -157.6(5) 2_656 . . . ?
O1 Pb1 N1 C1 -6.9(4) . . . . ?
O2 Pb1 N1 C1 -44.1(7) 2_556 . . . ?
O2 Pb1 N1 C1 58.8(5) 3_567 . . . ?
O4 Pb1 N1 C1 127.1(5) 3_667 . . . ?
O2 C6 O1 Pb1 158.9(6) . . . . ?
C1 C6 O1 Pb1 -23.4(8) . . . . ?
O5 Pb1 O1 C6 103.7(5) . . . . ?
O3 Pb1 O1 C6 59.1(6) 2_656 . . . ?
N1 Pb1 O1 C6 16.6(5) . . . . ?
O2 Pb1 O1 C6 179.6(5) 2_556 . . . ?
O2 Pb1 O1 C6 -106.4(5) 3_567 . . . ?
O4 Pb1 O1 C6 -35.6(6) 3_667 . . . ?
O4 C7 O3 Pb1 -21.4(10) . . . 2_646 ?
C4 C7 O3 Pb1 159.5(5) . . . 2_646 ?
